data_2300758
loop_
_publ_author_name
'Kleemiss, Florian'
'Meurer, Florian'
'Shenderovich, Ilya G.'
'Bodensteiner, Michael'

_publ_section_title
;
 The use of effective core potentials in Hirshfeld atom refinement: making
 quantum crystallography faster in NoSpherA2
;
_journal_issue 2
_journal_name_full 'Journal of Applied Crystallography'
_journal_paper_doi 10.1107/S1600576725000901
_journal_volume 58
_journal_year 2025
_chemical_absolute_configuration unk
_chemical_formula_moiety 'Au I4, C18 H16 O P, C18 H15 O P'
_chemical_formula_sum 'C36 H31 Au I4 O2 P2'
_chemical_formula_weight 1262.178
_space_group_crystal_system triclinic
_space_group_IT_number 1
_space_group_name_Hall 'P 1'
_space_group_name_H-M_alt 'P 1'
_symmetry_Int_Tables_number 1
_audit_creation_date 2024-09-24
_audit_creation_method
;
Olex2 1.5-dev
(compiled 2024.09.02 svn.r9ddf420b for OlexSys, GUI svn.r7016)
;
_cell_angle_alpha 102.0929(5)
_cell_angle_beta 112.8397(6)
_cell_angle_gamma 90.4679(4)
_cell_formula_units_Z 1
_cell_length_a 9.23767(5)
_cell_length_b 10.52981(5)
_cell_length_c 10.54412(7)
_cell_measurement_reflns_used 80913
_cell_measurement_temperature 100.00(15)
_cell_measurement_theta_max 63.3590
_cell_measurement_theta_min 2.3970
_cell_volume 919.677(10)
_computing_cell_refinement 'CrysAlisPro 1.171.43.93a (Rigaku OD, 2023)'
_computing_data_collection 'CrysAlisPro system (CCD 42.59a 64-bit (release 16-06-2022))'
_computing_data_reduction 'CrysAlisPro 1.171.43.93a (Rigaku OD, 2023)'
_computing_molecular_graphics 'Olex2 1.5-dev (Dolomanov et al., 2009)'
_computing_publication_material 'Olex2 1.5-dev (Dolomanov et al., 2009)'
_computing_structure_refinement 'olex2.refine 1.5-dev (Bourhis et al., 2015)'
_computing_structure_solution 'SHELXT 2018/2 (Sheldrick, 2018)'
_diffrn_ambient_environment N~2~
_diffrn_ambient_temperature 100.00(15)
_diffrn_detector 'Hybrid Pixel Array Detector'
_diffrn_detector_area_resol_mean 10.0000
_diffrn_detector_type 'HyPix-Arc 150'
_diffrn_measured_fraction_theta_full 0.9997
_diffrn_measured_fraction_theta_max 0.9960
_diffrn_measurement_details
;
List of Runs (angles in degrees, time in seconds):

  # Type    Start    End  Width  t~exp~   \w     \q     \k     \f   Frames
--------------------------------------------------------------------------
  1  \w    -69.00 -16.00   0.50    4.00    --  -55.99 102.00 -52.00  106
  2  \w     17.00  70.00   0.50    4.00    --   56.78-102.00-155.00  106
  3  \w    -84.00 -31.00   0.50    4.00    --  -70.76 102.00 -52.00  106
  4  \w     31.00  85.00   0.50    4.00    --   71.22-102.00-155.00  108
  5  \w     44.00  75.00   0.50    4.00    --   38.00  72.00  33.45   62
  6  \w     53.00  84.00   0.50    4.00    --   46.00  70.00  96.35   62
  7  \w    -96.00 -63.00   0.50    4.00    --  -54.00 -60.00 165.37   66
  8  \w   -101.00 -64.00   0.50    4.00    --  -54.00 -36.00 109.13   74
  9  \w   -105.00 -68.00   0.50    4.00    --  -58.00 -36.00  17.90   74
 10  \w     65.00  96.00   0.50    4.00    --   58.00  70.00 -23.68   62
 11  \w     65.00  96.00   0.50    4.00    --   58.00  71.00-125.82   62
 12  \w     65.00  96.00   0.50    4.00    --   58.00  70.00  62.85   62
 13  \w     65.00  96.00   0.50    4.00    --   58.00  70.00 124.38   62
 14  \w   -100.00 -67.00   0.50    4.00    --  -58.00 -60.00 -96.15   66
 15  \w   -108.00 -27.00   0.50    4.00    --  -63.37 152.00  -4.12  162
 16  \w   -109.00 -74.00   0.50    4.00    --  -63.37 -45.00-157.97   70
 17  \w   -105.00 -24.00   0.50    4.00    --  -63.37 147.00-136.88  162
 18  \w   -108.00 -74.00   0.50    4.00    --  -63.37 -46.00 179.27   68
 19  \w    -94.00 -20.00   0.50    4.00    --  -63.37 129.00 115.49  148
 20  \w    -88.00 -20.00   0.50    4.00    --  -63.37 117.00-160.94  136
 21  \w   -108.00 -75.00   0.50    4.00    --  -63.37 -50.00-136.56   66
 22  \w   -109.00 -76.00   0.50    4.00    --  -63.37 -41.00  75.58   66
 23  \w   -103.00 -23.00   0.50    4.00    --  -63.37 144.00 -60.59  160
 24  \w   -109.00 -76.00   0.50    4.00    --  -63.37 -41.00 -27.95   66
 25  \w   -110.00 -77.00   0.50    4.00    --  -63.37 -40.00  10.87   66
 26  \w    -94.00 -20.00   0.50    4.00    --  -63.37 129.00 -64.96  148
 27  \w     71.00 102.00   0.50    4.00    --   64.00  70.00 -95.82   62
 28  \w     72.00 111.00   0.50    4.00    --   64.00  33.00   5.89   78
 29  \w     71.00 102.00   0.50    4.00    --   64.00  70.00 138.61   62
 30  \w     76.00 111.00   0.50    4.00    --   64.00  38.00 -38.04   70
 31  \w     22.00  85.00   0.50    4.00    --   64.00-111.00 119.95  126
 32  \w    -99.00 -27.00   0.50    4.00    --  -70.76 125.00 120.00  144
 33  \w   -108.00 -33.00   0.50    4.00    --  -70.76   0.00 -60.00  150
 34  \w    -99.00 -27.00   0.50    4.00    --  -70.76 125.00 -90.00  144
 35  \w    -99.00 -27.00   0.50    4.00    --  -70.76 125.00 -30.00  144
 36  \w    -99.00 -27.00   0.50    4.00    --  -70.76 125.00  30.00  144
 37  \w    -99.00 -27.00   0.50    4.00    --  -70.76 125.00-150.00  144
 38  \w    -99.00 -27.00   0.50    4.00    --  -70.76 125.00   0.00  144
 39  \w   -108.00 -33.00   0.50    4.00    --  -70.76   0.00  30.00  150
 40  \w     28.00 100.00   0.50    4.00    --   71.22-125.00 -90.00  144
 41  \w     28.00 100.00   0.50    4.00    --   71.22-125.00-180.00  144
 42  \w     28.00 100.00   0.50    4.00    --   71.22-125.00 150.00  144
 43  \w     28.00 100.00   0.50    4.00    --   71.22-125.00 -60.00  144
 44  \w     28.00 100.00   0.50    4.00    --   71.22-125.00  30.00  144
 45  \w     28.00 100.00   0.50    4.00    --   71.22-125.00 -30.00  144
 46  \w     28.00 100.00   0.50    4.00    --   71.22-125.00-120.00  144
 47  \w    -15.00  14.00   0.50    4.00    --   -2.00 102.00 -37.28   58
 48  \w    -48.00 -22.00   0.50    4.00    --  -10.00 142.00  72.43   52
 49  \w      7.00  34.00   0.50    4.00    --   14.00  93.00  -4.87   54
 50  \w    -12.00  21.00   0.50    4.00    --  -14.00  80.00 -37.45   66
 51  \w      7.00  34.00   0.50    4.00    --   14.00  93.00 127.17   54
 52  \w     13.00  42.00   0.50    4.00    --   18.00  91.00 -62.37   58
 53  \w     17.00  43.00   0.50    4.00    --   22.00  90.00-116.64   52
 54  \w     17.00  43.00   0.50    4.00    --   22.00  90.00  20.96   52
 55  \w     17.00  43.00   0.50    4.00    --   22.00  90.00-176.09   52
 56  \w     29.00  61.00   0.50    4.00    --   26.00  77.00 130.82   64
 57  \w     32.00  63.00   0.50    4.00    --   26.00  72.00  80.66   62
 58  \w     37.00  69.00   0.50    4.00    --   34.00  77.00 -55.61   64
 59  \w     38.00  70.00   0.50    4.00    --   34.00  76.00 175.71   64
 60  \w     42.00  74.00   0.50    4.00    --   38.00  76.00 132.79   64
 61  \w     45.00  76.00   0.50    4.00    --   38.00  70.00-159.31   62
 62  \w     41.00  73.00   0.50    4.00    --   38.00  77.00  80.01   64
 63  \w     44.00  75.00   0.50    4.00    --   38.00  73.00  -2.98   62
 64  \w     45.00  77.00   0.50    4.00    --   42.00  77.00-119.24   64
 65  \w     46.00  78.00   0.50    4.00    --   42.00  76.00 -43.14   64
 66  \w     45.00  77.00   0.50    4.00    --   42.00  77.00 148.67   64
 67  \w     45.00  77.00   0.50    4.00    --   42.00  77.00 -85.78   64
 68  \w     46.00  78.00   0.50    4.00    --   42.00  76.00-132.76   64
 69  \w     49.00  81.00   0.50    4.00    --   46.00  77.00  -4.37   64
 70  \w     54.00  85.00   0.50    4.00    --   46.00  68.00  53.27   62
 71  \w     62.00  93.00   0.50    4.00    --   54.00  69.00  21.69   62
 72  \w     62.00  93.00   0.50    4.00    --   54.00  68.00 -36.30   62
 73  \w    -93.00 -18.00   0.50    4.00    --  -55.99   0.00 -30.00  150
 74  \w    -93.00 -18.00   0.50    4.00    --  -55.99   0.00-150.00  150
 75  \w    -93.00 -18.00   0.50    4.00    --  -55.99   0.00  60.00  150
 76  \w     25.00 102.00   0.50    4.00    --   56.78  15.00 -90.00  154
 77  \w     19.00  65.00   0.50    4.00    --   56.78 -95.00 150.00   92
 78  \w     65.00  96.00   0.50    4.00    --   58.00  71.00  49.26   62
 79  \w     66.00  97.00   0.50    4.00    --   58.00  68.00  96.09   62
 80  \w     63.00  95.00   0.50    4.00    --   58.00  74.00-152.81   64
 81  \w     65.00  96.00   0.50    4.00    --   58.00  70.00 -55.90   62
 82  \w    -98.00 -67.00   0.50    4.00    --  -63.37 -77.00   0.17   62
 83  \w    -98.00 -67.00   0.50    4.00    --  -63.37 -77.00 167.21   62
 84  \w   -110.00 -76.00   0.50    4.00    --  -63.37 -39.00  40.80   68
 85  \w   -108.00 -33.00   0.50    4.00    --  -70.76   0.00-150.00  150
 86  \w     17.00  43.00   0.50    4.00    --   18.00  84.00 146.49   52
 87  \w    -16.00  17.00   0.50    4.00    --  -18.00  80.00-155.93   66
 88  \w    -18.00  17.00   0.50    4.00    --  -18.00  82.00 130.15   70
 89  \w     17.00  43.00   0.50    4.00    --   22.00  90.00  50.96   52
 90  \w     29.00  61.00   0.50    4.00    --   26.00  77.00 -97.52   64
 91  \w     29.00  61.00   0.50    4.00    --   26.00  77.00-145.54   64
 92  \w     36.00  67.00   0.50    4.00    --   30.00  72.00 163.85   62
 93  \w     34.00  66.00   0.50    4.00    --   30.00  76.00  -3.07   64
 94  \w     34.00  66.00   0.50    4.00    --   30.00  76.00  22.97   64
 95  \w     33.00  65.00   0.50    4.00    --   30.00  77.00 -28.03   64
 96  \w     37.00  69.00   0.50    4.00    --   34.00  77.00-147.09   64
 97  \w    -71.00 -40.00   0.50    4.00    --  -34.00 -72.00  17.22   62
 98  \w     39.00  71.00   0.50    4.00    --   34.00  74.00 115.25   64
 99  \w     43.00  75.00   0.50    4.00    --   38.00  74.00 -86.48   64
100  \w     46.00  78.00   0.50    4.00    --   42.00  76.00 110.44   64
101  \w     48.00  79.00   0.50    4.00    --   42.00  73.00  39.44   62
102  \w     45.00  77.00   0.50    4.00    --   42.00  77.00 -62.07   64
103  \w     54.00  85.00   0.50    4.00    --   46.00  67.00-174.07   62
104  \w     54.00  85.00   0.50    4.00    --   46.00  68.00-142.34   62
105  \w     53.00  84.00   0.50    4.00    --   46.00  71.00 -99.73   62
106  \w    -88.00 -57.00   0.50    4.00    --  -50.00 -70.00 141.34   62
107  \w    -88.00 -57.00   0.50    4.00    --  -50.00 -69.00  87.94   62
108  \w    -92.00 -61.00   0.50    4.00    --  -54.00 -70.00  64.42   62
109  \w     19.00  85.00   0.50    4.00    --   56.78-125.00  90.00  132
110  \w    -96.00 -65.00   0.50    4.00    --  -58.00 -70.00 138.30   62
111  \w    -93.00 -61.00   0.50    4.00    --  -58.00 -77.00-127.76   64
112  \w     65.00  96.00   0.50    4.00    --   58.00  70.00 106.95   62
113  \w     65.00  96.00   0.50    4.00    --   58.00  70.00 -73.92   62
114  \w     65.00  96.00   0.50    4.00    --   58.00  70.00-141.10   62
115  \w     66.00  97.00   0.50    4.00    --   58.00  68.00-102.03   62
116  \w    -98.00 -66.00   0.50    4.00    --  -62.00 -75.00  68.50   64
117  \w     69.00 100.00   0.50    4.00    --   62.00  70.00 -41.48   62
118  \w    -98.00 -67.00   0.50    4.00    --  -63.37 -77.00  38.81   62
119  \w   -110.00 -77.00   0.50    4.00    --  -63.37 -40.00-158.03   66
120  \w   -110.00 -77.00   0.50    4.00    --  -63.37 -40.00 -10.45   66
121  \w     72.00 103.00   0.50    4.00    --   64.00  69.00  26.78   62
122  \w     67.00  99.00   0.50    4.00    --   64.00  77.00 -25.40   64
123  \w     69.00 101.00   0.50    4.00    --   64.00  74.00 123.04   64
124  \w     69.00 101.00   0.50    4.00    --   64.00  74.00 173.00   64
125  \w     29.00  61.00   0.50    4.00    --   26.00  77.00 -48.26   64
126  \w    -61.00 -29.00   0.50    4.00    --  -26.00 -77.00 -48.40   64
127  \w     36.00  67.00   0.50    4.00    --   30.00  73.00  61.13   62
128  \w    -67.00 -35.00   0.50    4.00    --  -30.00 -73.00-128.73   64
129  \w     36.00  67.00   0.50    4.00    --   30.00  72.00  88.48   62
130  \w     38.00  70.00   0.50    4.00    --   34.00  76.00-110.39   64
131  \w     38.00  70.00   0.50    4.00    --   34.00  76.00-128.54   64
132  \w     39.00  70.00   0.50    4.00    --   34.00  75.00  33.54   62
133  \w     44.00  75.00   0.50    4.00    --   38.00  73.00  69.94   62
134  \w     48.00  79.00   0.50    4.00    --   42.00  73.00  72.18   62
135  \w    -80.00 -49.00   0.50    4.00    --  -42.00 -69.00 -55.27   62
136  \w     49.00  80.00   0.50    4.00    --   42.00  70.00-170.87   62
137  \w    -77.00 -45.00   0.50    4.00    --  -42.00 -77.00  -7.05   64
138  \w     52.00  83.00   0.50    4.00    --   46.00  72.00 115.13   62
139  \w     54.00  85.00   0.50    4.00    --   46.00  68.00 -33.07   62
140  \w     54.00  85.00   0.50    4.00    --   46.00  69.00-113.92   62
141  \w     53.00  84.00   0.50    4.00    --   46.00  71.00 136.10   62
142  \w     58.00  89.00   0.50    4.00    --   50.00  67.00-157.75   62
143  \w    -90.00 -58.00   0.50    4.00    --  -50.00 -65.00 -56.77   64
144  \w    -87.00 -55.00   0.50    4.00    --  -50.00 -73.00  -9.77   64
145  \w    -92.00 -61.00   0.50    4.00    --  -54.00 -70.00 161.31   62
146  \w    -92.00 -61.00   0.50    4.00    --  -54.00 -69.00  35.46   62
147  \w    -92.00 -61.00   0.50    4.00    --  -54.00 -69.00  10.75   62
148  \w    -92.00 -61.00   0.50    4.00    --  -54.00 -69.00  42.54   62
149  \w    -92.00 -61.00   0.50    4.00    --  -54.00 -70.00-116.79   62
150  \w     19.00  85.00   0.50    4.00    --   56.78-125.00-120.00  132
151  \w    -96.00 -65.00   0.50    4.00    --  -58.00 -70.00 -24.73   62
152  \w     65.00  96.00   0.50    4.00    --   58.00  70.00-132.14   62
153  \w     69.00 100.00   0.50    4.00    --   62.00  71.00-165.04   62
154  \w    -98.00 -67.00   0.50    4.00    --  -63.37 -77.00  51.59   62
155  \w   -102.00 -71.00   0.50    4.00    --  -63.37 -67.00-113.13   62
156  \w   -110.00 -51.00   0.50    4.00    --  -63.37 -24.00-159.90  118
157  \w   -100.00 -69.00   0.50    4.00    --  -63.37 -73.00 -89.60   62
158  \w   -110.00 -59.00   0.50    4.00    --  -63.37 -26.00 116.36  102
159  \w    -98.00 -67.00   0.50    4.00    --  -63.37 -77.00  14.22   62
160  \w     67.00  99.00   0.50    4.00    --   64.00  77.00 142.09   64
161  \w     71.00 102.00   0.50    4.00    --   64.00  70.00  93.44   62
162  \w     67.00  99.00   0.50    4.00    --   64.00  77.00  75.49   64
163  \w     33.00  80.00   0.50    4.00    --   71.22 -95.00 120.00   94
164  \w     19.00  65.00   0.50    4.00    --   56.78 -95.00 -60.00   92
;
_diffrn_measurement_device 'four-circle diffractometer'
_diffrn_measurement_device_type 'XtaLAB Synergy R, DW system, HyPix-Arc 150'
_diffrn_measurement_method '\w scans'
_diffrn_orient_matrix_type 'CrysAlisPro convention (1999,Acta A55,543-557)'
_diffrn_orient_matrix_UB_11 -0.0526722000
_diffrn_orient_matrix_UB_12 0.0153599000
_diffrn_orient_matrix_UB_13 -0.0633291000
_diffrn_orient_matrix_UB_21 0.0009749000
_diffrn_orient_matrix_UB_22 0.0643784000
_diffrn_orient_matrix_UB_23 0.0379354000
_diffrn_orient_matrix_UB_31 0.0650796000
_diffrn_orient_matrix_UB_32 0.0203120000
_diffrn_orient_matrix_UB_33 -0.0133404000
_diffrn_radiation_monochromator mirror
_diffrn_radiation_probe x-ray
_diffrn_radiation_type 'Mo K\a'
_diffrn_radiation_wavelength 0.71073
_diffrn_reflns_av_R_equivalents 0.0000
_diffrn_reflns_av_unetI/netI 0.0238
_diffrn_reflns_Laue_measured_fraction_full 0.9997
_diffrn_reflns_Laue_measured_fraction_max 0.9960
_diffrn_reflns_limit_h_max 22
_diffrn_reflns_limit_h_min -22
_diffrn_reflns_limit_k_max 25
_diffrn_reflns_limit_k_min -25
_diffrn_reflns_limit_l_max 25
_diffrn_reflns_limit_l_min -25
_diffrn_reflns_number 54692
_diffrn_reflns_point_group_measured_fraction_full 0.9995
_diffrn_reflns_point_group_measured_fraction_max 0.9783
_diffrn_reflns_theta_full 25.2417
_diffrn_reflns_theta_max 60.08
_diffrn_reflns_theta_min 2.15
_diffrn_source 'Rotating-anode X-ray tube'
_diffrn_source_type 'Rigaku (Mo) X-ray Source'
_exptl_absorpt_coefficient_mu 7.474
_exptl_absorpt_correction_T_max 0.812
_exptl_absorpt_correction_T_min 0.422
_exptl_absorpt_correction_type gaussian
_exptl_absorpt_process_details
;
CrysAlisPro 1.171.43.93a (Rigaku Oxford Diffraction, 2023)
Numerical absorption correction based on gaussian integration over
a multifaceted crystal model
Empirical absorption correction using spherical harmonics,
implemented in SCALE3 ABSPACK scaling algorithm.
;
_exptl_crystal_colour 'clear violet'
_exptl_crystal_colour_lustre clear
_exptl_crystal_colour_primary violet
_exptl_crystal_density_diffrn 2.279
_exptl_crystal_description block
_exptl_crystal_F_000 581.500
_exptl_crystal_size_max 0.167
_exptl_crystal_size_mid 0.12
_exptl_crystal_size_min 0.089
_refine_diff_density_max 3.6783
_refine_diff_density_min -2.5285
_refine_diff_density_rms 0.2197
_refine_ls_abs_structure_details 'Hooft, R.W.W., Straver, L.H., Spek, A.L. (2010). J. Appl. Cryst., 43, 665-668.'
_refine_ls_abs_structure_Flack 0.360(8)
_refine_ls_d_res_high 0.4100
_refine_ls_d_res_low 9.4551
_refine_ls_goodness_of_fit_ref 0.9820
_refine_ls_hydrogen_treatment mixed
_refine_ls_matrix_type full
_refine_ls_number_constraints 60
_refine_ls_number_parameters 535
_refine_ls_number_reflns 54692
_refine_ls_number_restraints 6
_refine_ls_restrained_S_all 0.9819
_refine_ls_R_factor_all 0.0462
_refine_ls_R_factor_gt 0.0335
_refine_ls_shift/su_max 0.0087
_refine_ls_shift/su_mean 0.0002
_refine_ls_structure_factor_coef Fsqd
_refine_ls_weighting_details 'w=1/[\s^2^(Fo^2^)+(0.0527P)^2^+0.4064P] where P=(Fo^2^+2Fc^2^)/3'
_refine_ls_weighting_scheme calc
_refine_ls_wR_factor_gt 0.0884
_refine_ls_wR_factor_ref 0.0944
_reflns_Friedel_coverage 0.961
_reflns_limit_h_max 22
_reflns_limit_h_min -22
_reflns_limit_k_max 25
_reflns_limit_k_min -25
_reflns_limit_l_max 25
_reflns_limit_l_min -25
_reflns_number_gt 43904
_reflns_number_total 54692
_reflns_threshold_expression I>=2u(I)
_cod_data_source_file woz5004.cif
_cod_data_source_block Ph3PO2HAuI4_IAM
_cod_original_sg_symbol_Hall ' P 1'
_cod_database_code 2300758
_chemical_oxdiff_formula 'Au0.5 P C20 I2 O2'
_olex2_refinement_description
;
1. Fixed Uiso
 At 1.2 times of:
  All C(H) groups
2. Rigid body (RIGU) restrains
 H00A, O00A, P006
 with sigma for 1-2 distances of 0.02 and sigma for 1-3 distances of 0.04
3.a Aromatic/amide H refined with riding coordinates:
 C008(H008), C00D(H00D), C00F(H00F), C00G(H00G), C00H(H00H), C00J(H00J),
 C00L(H00L), C00M(H00M), C00N(H00N), C00O(H00O), C00P(H00P), C00Q(H00Q),
 C00R(H00R), C00S(H00S), C00T(H00T), C00U(H00U), C00W(H00W), C00X(H00X),
 C00Y(H00Y), C00Z(H00Z), C010(H010), C011(H011), C012(H012), C013(H013),
 C014(H014), C016(H016), C017(H017), C018(H018), C01A(H01A), C6(H6)
;
_olex2_submission_special_instructions 'No special instructions were received'
_oxdiff_exptl_absorpt_empirical_details
;
Empirical correction (ABSPACK) includes:
- Absorption correction using spherical harmonics
- Frame scaling
;
_oxdiff_exptl_absorpt_empirical_full_max 2.174
_oxdiff_exptl_absorpt_empirical_full_min 0.653

loop_
_space_group_symop_id
_space_group_symop_operation_xyz
1 x,y,z

loop_
_atom_site_label
_atom_site_type_symbol
_atom_site_fract_x
_atom_site_fract_y
_atom_site_fract_z
_atom_site_U_iso_or_equiv
_atom_site_adp_type
_atom_site_occupancy
_atom_site_refinement_flags_posn
_atom_site_refinement_flags_adp
Au01 Au 0.998183(2) 0.111198(2) 0.496043(2) 0.01480(3) Uani 1.000000 . .
I002 I 0.770424(5) 0.234329(5) 0.347244(5) 0.02251(6) Uani 1.000000 . .
I003 I 1.177137(5) 0.186543(5) 0.378138(5) 0.02289(7) Uani 1.000000 . .
I004 I 0.818513(5) 0.035878(5) 0.613806(5) 0.02322(7) Uani 1.000000 . .
I005 I 1.225539(5) -0.012638(5) 0.645060(5) 0.02354(7) Uani 1.000000 . .
P006 P 0.74727(4) 0.61177(4) 0.69614(4) 0.01138(7) Uani 1.000000 . U
P007 P 0.24812(4) 0.61098(4) 0.29547(4) 0.01142(7) Uani 1.000000 . .
C008 C 0.5507(2) 0.28410(19) 0.7341(2) 0.0218(4) Uani 1.000000 . .
H008 H 0.5094(2) 0.19894(19) 0.6769(2) 0.0262(4) Uiso 1.000000 R .
O00A O 0.63829(13) 0.60540(13) 0.54241(12) 0.0161(2) Uani 1.000000 . U
O00B O 0.35716(13) 0.61704(13) 0.44913(12) 0.0165(2) Uani 1.000000 . .
C00C C 0.22415(18) 0.45137(16) 0.18503(17) 0.0135(2) Uani 1.000000 . .
C00D C 0.3410(2) 0.2588(2) 0.1163(2) 0.0250(4) Uani 1.000000 . .
H00D H 0.4305(2) 0.2113(2) 0.1290(2) 0.0300(5) Uiso 1.000000 R .
C00E C 0.05817(17) 0.65147(17) 0.28770(16) 0.0131(2) Uani 1.000000 . .
C00F C 0.6095(2) 0.37401(18) 0.68248(19) 0.0184(3) Uani 1.000000 . .
H00F H 0.6081(2) 0.35050(18) 0.58994(19) 0.0221(4) Uiso 1.000000 R .
C00G C 1.1418(2) 0.42463(19) 0.7369(2) 0.0194(3) Uani 1.000000 . .
H00G H 1.1824(2) 0.34652(19) 0.7614(2) 0.0232(4) Uiso 1.000000 R .
C00H C 0.0645(2) 0.27463(18) -0.0083(2) 0.0211(4) Uani 1.000000 . .
H00H H -0.0351(2) 0.23780(18) -0.0803(2) 0.0253(4) Uiso 1.000000 R .
C00J C 0.5523(2) 0.31851(19) 0.8696(2) 0.0219(4) Uani 1.000000 . .
H00J H 0.5119(2) 0.25668(19) 0.9046(2) 0.0262(4) Uiso 1.000000 R .
C00K C 0.32412(18) 0.72318(16) 0.22468(17) 0.0135(2) Uani 1.000000 . .
C00L C 0.3830(2) 0.7795(2) 0.0380(2) 0.0223(4) Uani 1.000000 . .
H00L H 0.3832(2) 0.7563(2) -0.0539(2) 0.0267(5) Uiso 1.000000 R .
C00M C 0.1957(2) 0.20592(19) 0.0102(2) 0.0233(4) Uani 1.000000 . .
H00M H 0.1861(2) 0.12250(19) -0.0499(2) 0.0280(5) Uiso 1.000000 R .
C00N C 0.6727(2) 0.53370(18) 0.90338(17) 0.0165(3) Uani 1.000000 . .
H00N H 0.7146(2) 0.61856(18) 0.96110(17) 0.0198(3) Uiso 1.000000 R .
C00O C 1.2276(2) 0.5077(2) 0.7001(2) 0.0199(3) Uani 1.000000 . .
H00O H 1.3260(2) 0.4855(2) 0.6975(2) 0.0239(4) Uiso 1.000000 R .
C00P C 0.99580(19) 0.45527(18) 0.73830(19) 0.0166(3) Uani 1.000000 . .
H00P H 0.93619(19) 0.39770(18) 0.76236(19) 0.0200(3) Uiso 1.000000 R .
C00Q C 0.3562(2) 0.38141(18) 0.2044(2) 0.0193(3) Uani 1.000000 . .
H00Q H 0.4557(2) 0.41728(18) 0.2772(2) 0.0232(4) Uiso 1.000000 R .
C00R C -0.00000(19) 0.76763(17) 0.25349(19) 0.0164(3) Uani 1.000000 . .
H00R H 0.05995(19) 0.82521(17) 0.22978(19) 0.0197(3) Uiso 1.000000 R .
C00S C 0.6391(2) 0.84229(19) 0.7872(2) 0.0195(3) Uani 1.000000 . .
H00S H 0.5396(2) 0.80702(19) 0.7139(2) 0.0234(4) Uiso 1.000000 R .
C00T C 0.3221(2) 0.68843(19) 0.08797(18) 0.0173(3) Uani 1.000000 . .
H00T H 0.2796(2) 0.60374(19) 0.03001(18) 0.0207(3) Uiso 1.000000 R .
C00U C 0.0785(2) 0.39750(18) 0.07843(19) 0.0177(3) Uani 1.000000 . .
H00U H -0.0114(2) 0.44474(18) 0.06493(19) 0.0213(4) Uiso 1.000000 R .
C00V C 0.67102(18) 0.49959(16) 0.76691(16) 0.0131(2) Uani 1.000000 . .
C00W C 0.6129(2) 0.4433(2) 0.95421(19) 0.0206(3) Uani 1.000000 . .
H00W H 0.6133(2) 0.4665(2) 1.04642(19) 0.0247(4) Uiso 1.000000 R .
C00X C -0.17502(19) 0.5987(2) 0.32497(19) 0.0190(3) Uani 1.000000 . .
H00X H -0.23462(19) 0.5419(2) 0.34989(19) 0.0228(4) Uiso 1.000000 R .
C00Y C 0.7998(2) 1.0169(2) 0.9815(2) 0.0239(4) Uani 1.000000 . .
H00Y H 0.8093(2) 1.1004(2) 1.0414(2) 0.0286(5) Uiso 1.000000 R .
C00Z C -0.1459(2) 0.7985(2) 0.2543(2) 0.0202(3) Uani 1.000000 . .
H00Z H -0.1866(2) 0.8766(2) 0.2296(2) 0.0243(4) Uiso 1.000000 R .
C010 C 0.9176(2) 0.82483(18) 0.91372(19) 0.0180(3) Uani 1.000000 . .
H010 H 1.0073(2) 0.77724(18) 0.92733(19) 0.0216(4) Uiso 1.000000 R .
C011 C -0.03070(19) 0.56574(18) 0.32198(18) 0.0165(3) Uani 1.000000 . .
H011 H 0.00752(19) 0.48590(18) 0.34296(18) 0.0198(3) Uiso 1.000000 R .
C012 C 1.02622(19) 0.65661(19) 0.66993(18) 0.0168(3) Uani 1.000000 . .
H012 H 0.98794(19) 0.73644(19) 0.64897(18) 0.0201(3) Uiso 1.000000 R .
C013 C 0.6544(2) 0.9637(2) 0.8752(2) 0.0246(4) Uani 1.000000 . .
H013 H 0.5648(2) 1.0111(2) 0.8627(2) 0.0296(5) Uiso 1.000000 R .
C014 C 0.3859(2) 0.84834(18) 0.30919(19) 0.0178(3) Uani 1.000000 . .
H014 H 0.3881(2) 0.87164(18) 0.40200(19) 0.0213(4) Uiso 1.000000 R .
C015 C 0.93767(17) 0.57109(17) 0.70409(17) 0.0134(2) Uani 1.000000 . .
C016 C 0.9315(2) 0.9478(2) 1.0002(2) 0.0222(4) Uani 1.000000 . .
H016 H 1.0312(2) 0.9847(2) 1.0722(2) 0.0266(4) Uiso 1.000000 R .
C017 C 0.4434(2) 0.9040(2) 0.1220(2) 0.0223(4) Uani 1.000000 . .
H017 H 0.4842(2) 0.9655(2) 0.0869(2) 0.0268(4) Uiso 1.000000 R .
C018 C 1.1706(2) 0.6238(2) 0.66693(19) 0.0194(3) Uani 1.000000 . .
H018 H 1.2303(2) 0.6806(2) 0.64220(19) 0.0232(4) Uiso 1.000000 R .
C019 C 0.77089(19) 0.77146(17) 0.80653(17) 0.0142(2) Uani 1.000000 . .
C01A C -0.2326(2) 0.7145(2) 0.2916(2) 0.0199(3) Uani 1.000000 . .
H01A H -0.3311(2) 0.7365(2) 0.2941(2) 0.0238(4) Uiso 1.000000 R .
C6 C 0.4444(2) 0.93891(19) 0.2569(2) 0.0217(4) Uani 1.000000 . .
H6 H 0.4849(2) 1.02437(19) 0.3136(2) 0.0260(4) Uiso 1.000000 R .
H00A H 0.534(5) 0.608(5) 0.524(5) 0.035(11) Uiso 1.000000 . U

loop_
_atom_site_aniso_label
_atom_site_aniso_U_11
_atom_site_aniso_U_22
_atom_site_aniso_U_33
_atom_site_aniso_U_12
_atom_site_aniso_U_13
_atom_site_aniso_U_23
Au01 0.01541(4) 0.01384(4) 0.01551(4) 0.00066(3) 0.00663(3) 0.00327(3)
I002 0.01917(13) 0.02343(13) 0.02532(13) 0.00395(10) 0.00748(10) 0.00907(11)
I003 0.02219(14) 0.02764(17) 0.02223(13) -0.00039(12) 0.01175(11) 0.00719(11)
I004 0.02409(17) 0.02660(16) 0.02213(13) 0.00000(12) 0.01214(11) 0.00652(11)
I005 0.01909(13) 0.02487(15) 0.02615(14) 0.00287(11) 0.00806(11) 0.00667(12)
P006 0.00782(15) 0.01442(17) 0.01150(16) 0.00087(12) 0.00355(12) 0.00274(13)
P007 0.00779(15) 0.01463(17) 0.01132(16) 0.00092(12) 0.00355(12) 0.00242(13)
C008 0.0241(10) 0.0151(7) 0.0293(10) -0.0007(6) 0.0147(8) 0.0032(7)
O00A 0.0094(4) 0.0259(7) 0.0121(4) 0.0020(4) 0.0030(3) 0.0046(4)
O00B 0.0098(4) 0.0265(7) 0.0122(5) 0.0023(4) 0.0032(4) 0.0044(4)
C00C 0.0126(6) 0.0134(6) 0.0146(6) 0.0011(4) 0.0054(5) 0.0034(5)
C00D 0.0254(10) 0.0190(8) 0.0322(12) 0.0059(7) 0.0144(9) 0.0036(8)
C00E 0.0088(5) 0.0170(6) 0.0130(5) 0.0019(4) 0.0041(4) 0.0028(5)
C00F 0.0184(7) 0.0153(7) 0.0212(8) -0.0019(5) 0.0099(6) -0.0001(6)
C00G 0.0134(7) 0.0187(7) 0.0244(9) 0.0054(5) 0.0066(6) 0.0035(7)
C00H 0.0244(9) 0.0156(7) 0.0183(8) -0.0028(6) 0.0046(7) 0.0013(6)
C00J 0.0222(9) 0.0196(8) 0.0283(10) 0.0005(7) 0.0126(8) 0.0101(7)
C00K 0.0107(5) 0.0145(6) 0.0156(6) 0.0001(4) 0.0062(5) 0.0024(5)
C00L 0.0238(10) 0.0264(10) 0.0182(8) -0.0023(7) 0.0092(7) 0.0070(7)
C00M 0.0322(12) 0.0148(7) 0.0240(9) 0.0009(7) 0.0138(9) 0.0015(7)
C00N 0.0170(7) 0.0183(7) 0.0132(6) -0.0024(5) 0.0057(5) 0.0024(5)
C00O 0.0114(6) 0.0255(9) 0.0222(8) 0.0041(6) 0.0075(6) 0.0024(7)
C00P 0.0120(6) 0.0168(7) 0.0208(7) 0.0030(5) 0.0062(5) 0.0043(6)
C00Q 0.0147(7) 0.0176(7) 0.0239(8) 0.0035(5) 0.0071(6) 0.0022(6)
C00R 0.0113(6) 0.0166(7) 0.0199(7) 0.0016(5) 0.0050(5) 0.0033(6)
C00S 0.0153(7) 0.0186(7) 0.0248(9) 0.0041(6) 0.0090(6) 0.0034(7)
C00T 0.0170(7) 0.0195(7) 0.0148(6) -0.0030(6) 0.0064(5) 0.0030(6)
C00U 0.0163(7) 0.0164(7) 0.0176(7) 0.0001(5) 0.0041(6) 0.0032(6)
C00V 0.0108(5) 0.0143(6) 0.0133(6) -0.0000(4) 0.0046(4) 0.0019(5)
C00W 0.0220(9) 0.0234(9) 0.0182(8) -0.0025(7) 0.0090(7) 0.0069(7)
C00X 0.0108(6) 0.0279(9) 0.0194(7) 0.0018(6) 0.0071(5) 0.0058(7)
C00Y 0.0314(12) 0.0157(7) 0.0249(10) 0.0008(7) 0.0136(9) 0.0008(7)
C00Z 0.0126(6) 0.0207(8) 0.0250(9) 0.0039(6) 0.0067(6) 0.0017(7)
C010 0.0166(7) 0.0162(7) 0.0162(7) -0.0001(5) 0.0023(6) 0.0020(6)
C011 0.0114(6) 0.0217(8) 0.0186(7) 0.0023(5) 0.0068(5) 0.0078(6)
C012 0.0116(6) 0.0227(8) 0.0179(7) 0.0017(5) 0.0067(5) 0.0072(6)
C013 0.0244(10) 0.0179(8) 0.0323(11) 0.0055(7) 0.0140(9) 0.0017(8)
C014 0.0190(8) 0.0153(6) 0.0194(7) -0.0014(5) 0.0105(6) -0.0006(5)
C015 0.0090(5) 0.0171(6) 0.0143(6) 0.0019(4) 0.0045(4) 0.0039(5)
C016 0.0250(10) 0.0181(8) 0.0183(8) -0.0023(7) 0.0048(7) 0.0011(6)
C017 0.0229(9) 0.0195(8) 0.0278(10) 0.0003(7) 0.0122(8) 0.0085(7)
C018 0.0123(6) 0.0279(10) 0.0199(8) 0.0011(6) 0.0081(6) 0.0065(7)
C019 0.0126(6) 0.0150(6) 0.0152(6) 0.0016(5) 0.0058(5) 0.0034(5)
C01A 0.0111(6) 0.0273(9) 0.0198(8) 0.0032(6) 0.0064(6) 0.0020(7)
C6 0.0235(9) 0.0142(7) 0.0288(10) -0.0024(6) 0.0139(8) 0.0012(7)

loop_
_atom_type_symbol
_atom_type_scat_dispersion_real
_atom_type_scat_dispersion_imag
_atom_type_scat_Cromer_Mann_a1
_atom_type_scat_Cromer_Mann_a2
_atom_type_scat_Cromer_Mann_a3
_atom_type_scat_Cromer_Mann_a4
_atom_type_scat_Cromer_Mann_b1
_atom_type_scat_Cromer_Mann_b2
_atom_type_scat_Cromer_Mann_b3
_atom_type_scat_Cromer_Mann_b4
_atom_type_scat_Cromer_Mann_c
_atom_type_scat_source
_atom_type_scat_dispersion_source
Au -1.91220 8.83481 16.88190 18.59130 25.55820 5.86000 0.46110 8.62160 1.48260 36.39560 12.06580 'International Tables Volume C Table 6.1.1.4 (pp. 500-502)' 'Brennan, Cowan, Rev. Sci. Instrum., 1992, 63, 850'
C 0.00313 0.00162 2.31000 1.02000 1.58860 0.86500 20.84390 10.20750 0.56870 51.65120 0.21560 'International Tables Volume C Table 6.1.1.4 (pp. 500-502)' 'Brennan, Cowan, Rev. Sci. Instrum., 1992, 63, 850'
H 0.00000 0.00000 0.49300 0.32291 0.14019 0.04081 10.51090 26.12570 3.14236 57.79970 0.00304 'International Tables Volume C Table 6.1.1.4 (pp. 500-502)' 'Brennan, Cowan, Rev. Sci. Instrum., 1992, 63, 850'
I -0.43777 1.82087 20.14720 18.99490 7.51380 2.27350 4.34700 0.38140 27.76600 66.87760 4.07120 'International Tables Volume C Table 6.1.1.4 (pp. 500-502)' 'Brennan, Cowan, Rev. Sci. Instrum., 1992, 63, 850'
O 0.01085 0.00610 3.04850 2.28680 1.54630 0.86700 13.27710 5.70110 0.32390 32.90890 0.25080 'International Tables Volume C Table 6.1.1.4 (pp. 500-502)' 'Brennan, Cowan, Rev. Sci. Instrum., 1992, 63, 850'
P 0.10265 0.09519 6.43450 4.17910 1.78000 1.49080 1.90670 27.15700 0.52600 68.16450 1.11490 'International Tables Volume C Table 6.1.1.4 (pp. 500-502)' 'Brennan, Cowan, Rev. Sci. Instrum., 1992, 63, 850'

loop_
_exptl_crystal_face_index_h
_exptl_crystal_face_index_k
_exptl_crystal_face_index_l
_exptl_crystal_face_perp_dist
1 0 1 0.0413
-1 0 -1 0.0494
0 2 -1 0.0482
2 0 -1 0.0649
0 -2 1 0.0512
-2 0 1 0.0854
-2 2 1 0.0864
1 2 -1 0.0499
2 -2 -1 0.0689
2 2 -1 0.0425
0 -2 -1 0.0423
0 -1 -1 0.0457
-1 -2 -2 0.0328
1 0 -2 0.0666
1 0 2 0.0436
4 -4 11 0.0409
-3 5 -12 0.0447
-1 1 0 0.0795
0 8 10 0.0618
-6 5 13 0.0710
-1 -2 14 0.0502

loop_
_geom_angle_atom_site_label_1
_geom_angle_atom_site_label_2
_geom_angle_atom_site_label_3
_geom_angle
_geom_angle_site_symmetry_1
_geom_angle_site_symmetry_3
_geom_angle_publ_flag
I003 Au01 I002 89.2766(19) . . ?
I004 Au01 I002 90.6233(19) . . ?
I004 Au01 I003 179.8981(17) . . ?
I005 Au01 I002 179.810(2) . . ?
I005 Au01 I003 90.8917(19) . . ?
I005 Au01 I004 89.208(2) . . ?
C00V P006 O00A 110.84(7) . . ?
C015 P006 O00A 108.92(7) . . ?
C015 P006 C00V 109.22(8) . . ?
C019 P006 O00A 112.03(8) . . ?
C019 P006 C00V 107.76(8) . . ?
C019 P006 C015 108.00(8) . . ?
C00C P007 O00B 111.97(8) . . ?
C00E P007 O00B 108.92(7) . . ?
C00E P007 C00C 107.89(7) . . ?
C00K P007 O00B 110.94(7) . . ?
C00K P007 C00C 107.83(8) . . ?
C00K P007 C00E 109.21(8) . . ?
C00F C008 H008 119.95(11) . . ?
C00J C008 H008 119.95(11) . . ?
C00J C008 C00F 120.09(17) . . ?
H00A O00A P006 116(3) . . ?
C00Q C00C P007 118.82(12) . . ?
C00U C00C P007 121.47(13) . . ?
C00U C00C C00Q 119.69(16) . . ?
C00M C00D H00D 119.83(12) . . ?
C00Q C00D H00D 119.83(11) . . ?
C00Q C00D C00M 120.34(19) . . ?
C00R C00E P007 121.47(13) . . ?
C011 C00E P007 118.29(13) . . ?
C011 C00E C00R 120.20(15) . . ?
H00F C00F C008 120.00(11) . . ?
C00V C00F C008 120.00(17) . . ?
C00V C00F H00F 120.00(11) . . ?
C00O C00G H00G 119.92(11) . . ?
C00P C00G H00G 119.92(12) . . ?
C00P C00G C00O 120.15(18) . . ?
C00M C00H H00H 119.94(11) . . ?
C00U C00H H00H 119.94(11) . . ?
C00U C00H C00M 120.13(17) . . ?
H00J C00J C008 119.85(11) . . ?
C00W C00J C008 120.30(18) . . ?
C00W C00J H00J 119.85(12) . . ?
C00T C00K P007 121.66(13) . . ?
C014 C00K P007 118.29(13) . . ?
C014 C00K C00T 120.05(16) . . ?
C00T C00L H00L 119.78(11) . . ?
C017 C00L H00L 119.78(12) . . ?
C017 C00L C00T 120.44(19) . . ?
C00H C00M C00D 120.04(18) . . ?
H00M C00M C00D 119.98(12) . . ?
H00M C00M C00H 119.98(11) . . ?
C00V C00N H00N 120.00(10) . . ?
C00W C00N H00N 120.00(11) . . ?
C00W C00N C00V 119.99(16) . . ?
H00O C00O C00G 119.81(11) . . ?
C018 C00O C00G 120.39(16) . . ?
C018 C00O H00O 119.81(11) . . ?
H00P C00P C00G 120.19(12) . . ?
C015 C00P C00G 119.62(18) . . ?
C015 C00P H00P 120.19(10) . . ?
C00D C00Q C00C 119.67(16) . . ?
H00Q C00Q C00C 120.16(10) . . ?
H00Q C00Q C00D 120.16(11) . . ?
H00R C00R C00E 120.08(10) . . ?
C00Z C00R C00E 119.84(18) . . ?
C00Z C00R H00R 120.08(12) . . ?
C013 C00S H00S 120.11(11) . . ?
C019 C00S H00S 120.11(10) . . ?
C019 C00S C013 119.77(17) . . ?
C00L C00T C00K 119.34(17) . . ?
H00T C00T C00K 120.33(10) . . ?
H00T C00T C00L 120.33(11) . . ?
C00H C00U C00C 120.13(17) . . ?
H00U C00U C00C 119.94(10) . . ?
H00U C00U C00H 119.94(11) . . ?
C00F C00V P006 118.32(13) . . ?
C00N C00V P006 121.95(13) . . ?
C00N C00V C00F 119.72(16) . . ?
C00N C00W C00J 119.90(18) . . ?
H00W C00W C00J 120.05(12) . . ?
H00W C00W C00N 120.05(11) . . ?
C011 C00X H00X 119.85(12) . . ?
C01A C00X H00X 119.85(11) . . ?
C01A C00X C011 120.30(18) . . ?
C013 C00Y H00Y 120.02(12) . . ?
C016 C00Y H00Y 120.02(11) . . ?
C016 C00Y C013 119.95(18) . . ?
H00Z C00Z C00R 120.07(12) . . ?
C01A C00Z C00R 119.86(18) . . ?
C01A C00Z H00Z 120.07(11) . . ?
C016 C010 H010 120.12(11) . . ?
C019 C010 H010 120.12(11) . . ?
C019 C010 C016 119.76(17) . . ?
C00X C011 C00E 119.50(17) . . ?
H011 C011 C00E 120.25(10) . . ?
H011 C011 C00X 120.25(12) . . ?
C015 C012 H012 120.24(10) . . ?
C018 C012 H012 120.24(12) . . ?
C018 C012 C015 119.53(18) . . ?
C00Y C013 C00S 120.58(18) . . ?
H013 C013 C00S 119.71(11) . . ?
H013 C013 C00Y 119.71(12) . . ?
H014 C014 C00K 120.05(10) . . ?
C6 C014 C00K 119.90(16) . . ?
C6 C014 H014 120.05(11) . . ?
C00P C015 P006 121.55(13) . . ?
C012 C015 P006 118.21(13) . . ?
C012 C015 C00P 120.20(15) . . ?
C010 C016 C00Y 120.16(17) . . ?
H016 C016 C00Y 119.92(11) . . ?
H016 C016 C010 119.92(11) . . ?
H017 C017 C00L 119.85(12) . . ?
C6 C017 C00L 120.31(19) . . ?
C6 C017 H017 119.85(11) . . ?
C012 C018 C00O 120.08(18) . . ?
H018 C018 C00O 119.96(11) . . ?
H018 C018 C012 119.96(12) . . ?
C00S C019 P006 119.17(13) . . ?
C010 C019 P006 121.04(13) . . ?
C010 C019 C00S 119.77(16) . . ?
C00Z C01A C00X 120.28(16) . . ?
H01A C01A C00X 119.86(11) . . ?
H01A C01A C00Z 119.86(11) . . ?
C017 C6 C014 119.95(17) . . ?
H6 C6 C014 120.02(11) . . ?
H6 C6 C017 120.02(11) . . ?

loop_
_geom_bond_atom_site_label_1
_geom_bond_atom_site_label_2
_geom_bond_distance
_geom_bond_site_symmetry_2
_geom_bond_publ_flag
Au01 I002 2.62747(6) . ?
Au01 I003 2.62584(7) . ?
Au01 I004 2.62994(7) . ?
Au01 I005 2.63088(6) . ?
P006 O00A 1.5270(12) . ?
P006 C00V 1.7922(18) . ?
P006 C015 1.7880(16) . ?
P006 C019 1.7908(17) . ?
P007 O00B 1.5272(12) . ?
P007 C00C 1.7898(16) . ?
P007 C00E 1.7840(16) . ?
P007 C00K 1.7912(18) . ?
C008 H008 0.9500 . ?
C008 C00F 1.387(3) . ?
C008 C00J 1.393(3) . ?
O00A H00A 0.91(4) . ?
C00C C00Q 1.399(2) . ?
C00C C00U 1.393(2) . ?
C00D H00D 0.9500 . ?
C00D C00M 1.387(3) . ?
C00D C00Q 1.393(3) . ?
C00E C00R 1.400(3) . ?
C00E C011 1.405(2) . ?
C00F H00F 0.9500 . ?
C00F C00V 1.402(2) . ?
C00G H00G 0.9500 . ?
C00G C00O 1.384(3) . ?
C00G C00P 1.394(2) . ?
C00H H00H 0.9500 . ?
C00H C00M 1.385(3) . ?
C00H C00U 1.392(3) . ?
C00J H00J 0.9500 . ?
C00J C00W 1.395(3) . ?
C00K C00T 1.404(2) . ?
C00K C014 1.399(2) . ?
C00L H00L 0.9500 . ?
C00L C00T 1.395(3) . ?
C00L C017 1.390(3) . ?
C00M H00M 0.9500 . ?
C00N H00N 0.9500 . ?
C00N C00V 1.402(2) . ?
C00N C00W 1.390(3) . ?
C00O H00O 0.9500 . ?
C00O C018 1.393(3) . ?
C00P H00P 0.9500 . ?
C00P C015 1.397(2) . ?
C00Q H00Q 0.9500 . ?
C00R H00R 0.9500 . ?
C00R C00Z 1.392(2) . ?
C00S H00S 0.9500 . ?
C00S C013 1.383(3) . ?
C00S C019 1.402(2) . ?
C00T H00T 0.9500 . ?
C00U H00U 0.9500 . ?
C00W H00W 0.9500 . ?
C00X H00X 0.9500 . ?
C00X C011 1.391(2) . ?
C00X C01A 1.392(3) . ?
C00Y H00Y 0.9500 . ?
C00Y C013 1.389(3) . ?
C00Y C016 1.391(3) . ?
C00Z H00Z 0.9500 . ?
C00Z C01A 1.399(3) . ?
C010 H010 0.9500 . ?
C010 C016 1.392(3) . ?
C010 C019 1.401(2) . ?
C011 H011 0.9500 . ?
C012 H012 0.9500 . ?
C012 C015 1.401(2) . ?
C012 C018 1.391(2) . ?
C013 H013 0.9500 . ?
C014 H014 0.9500 . ?
C014 C6 1.396(3) . ?
C016 H016 0.9500 . ?
C017 H017 0.9500 . ?
C017 C6 1.390(3) . ?
C018 H018 0.9500 . ?
C01A H01A 0.9500 . ?
C6 H6 0.9500 . ?

loop_
_geom_torsion_atom_site_label_1
_geom_torsion_atom_site_label_2
_geom_torsion_atom_site_label_3
_geom_torsion_atom_site_label_4
_geom_torsion
_geom_torsion_site_symmetry_1
_geom_torsion_site_symmetry_2
_geom_torsion_site_symmetry_3
_geom_torsion_site_symmetry_4
_geom_torsion_publ_flag
P006 C00V C00F C008 179.42(14) . . . . ?
P006 C00V C00N C00W -179.70(15) . . . . ?
P006 C015 C00P C00G 177.07(14) . . . . ?
P006 C015 C012 C018 -176.18(13) . . . . ?
P006 C019 C00S C013 177.59(17) . . . . ?
P006 C019 C010 C016 -178.38(16) . . . . ?
P007 C00C C00Q C00D -177.84(17) . . . . ?
P007 C00C C00U C00H 178.21(16) . . . . ?
P007 C00E C00R C00Z -177.28(14) . . . . ?
P007 C00E C011 C00X 176.20(13) . . . . ?
P007 C00K C00T C00L -179.91(15) . . . . ?
P007 C00K C014 C6 -179.21(14) . . . . ?
C008 C00F C00V C00N -0.0(2) . . . . ?
C008 C00J C00W C00N -0.3(2) . . . . ?
C00C C00Q C00D C00M -0.2(2) . . . . ?
C00C C00U C00H C00M -0.6(2) . . . . ?
C00D C00M C00H C00U 0.8(3) . . . . ?
C00E C00R C00Z C01A 1.1(2) . . . . ?
C00E C011 C00X C01A 1.2(2) . . . . ?
C00F C00V C00N C00W -0.3(2) . . . . ?
C00G C00O C018 C012 -0.3(2) . . . . ?
C00G C00P C015 C012 -0.6(2) . . . . ?
C00J C00W C00N C00V 0.4(2) . . . . ?
C00K C00T C00L C017 -0.8(2) . . . . ?
C00K C014 C6 C017 -1.0(2) . . . . ?
C00L C017 C6 C014 0.6(2) . . . . ?
C00O C018 C012 C015 -1.1(2) . . . . ?
C00P C015 C012 C018 1.59(19) . . . . ?
C00R C00Z C01A C00X -1.4(2) . . . . ?
C00S C013 C00Y C016 -0.0(3) . . . . ?
C00S C019 C010 C016 -0.0(2) . . . . ?
C00Y C016 C010 C019 0.8(3) . . . . ?

loop_
_exptl_oxdiff_crystal_face_indexfrac_h
_exptl_oxdiff_crystal_face_indexfrac_k
_exptl_oxdiff_crystal_face_indexfrac_l
_exptl_oxdiff_crystal_face_x
_exptl_oxdiff_crystal_face_y
_exptl_oxdiff_crystal_face_z
0.9990 0.0004 1.0003 -0.1160 0.0389 0.0517
-0.9990 -0.0004 -1.0003 0.1160 -0.0389 -0.0517
0.0007 1.9996 -1.0002 0.0940 0.0908 0.0540
2.0004 -0.0002 -0.9999 -0.0420 -0.0360 0.1435
-0.0007 -1.9996 1.0002 -0.0940 -0.0908 -0.0540
-2.0004 0.0002 0.9999 0.0420 0.0360 -0.1435
-2.0005 2.0001 0.9998 0.0728 0.1647 -0.1029
1.0005 1.9996 -1.0001 0.0414 0.0918 0.1191
2.0005 -2.0001 -0.9998 -0.0728 -0.1647 0.1029
2.0003 1.9997 -1.0000 -0.0113 0.0928 0.1841
0.0009 -2.0002 -1.0001 0.0326 -0.1667 -0.0272
0.0009 -1.0003 -1.0001 0.0479 -0.1023 -0.0069
-0.9981 -2.0006 -2.0004 0.1485 -0.2057 -0.0789
1.0014 -0.0006 -2.0002 0.0739 -0.0749 0.0918
0.9982 0.0007 2.0005 -0.1793 0.0769 0.0383
4.4791 -4.4514 10.8289 -0.9901 0.1286 0.0566
-3.4162 4.9063 -11.6204 0.9912 -0.1283 0.0324
-0.9999 0.9999 -0.0002 0.0680 0.0634 -0.0448
-0.1737 7.9563 9.6362 -0.4789 0.8776 0.0218
-6.1144 4.5479 12.8099 -0.4193 0.7728 -0.4764
-0.7843 -1.7771 13.9367 -0.8686 0.4135 -0.2731

loop_
_atom_site_anharm_gc_c_label
_atom_site_anharm_gc_c_111
_atom_site_anharm_gc_c_112
_atom_site_anharm_gc_c_113
_atom_site_anharm_gc_c_122
_atom_site_anharm_gc_c_123
_atom_site_anharm_gc_c_133
_atom_site_anharm_gc_c_222
_atom_site_anharm_gc_c_223
_atom_site_anharm_gc_c_233
_atom_site_anharm_gc_c_333
Au01 0.00000010(5) -0.00000011(3) 0.00000008(3) 0.00000019(3) -0.00000003(2) 0.00000016(3) -0.00000011(3) 0.00000017(3) -0.00000007(3) 0.00000014(4)
I002 -0.00000008(6) -0.00000003(4) -0.00000005(4) 0.00000010(3) 0.00000003(3) -0.00000002(4) -0.00000001(4) -0.00000014(3) -0.00000006(4) -0.00000024(5)
I003 -0.00000046(7) -0.00000008(4) -0.00000016(5) 0.00000016(4) -0.00000007(3) 0.00000008(4) -0.00000014(5) 0.00000018(4) -0.00000011(4) 0.00000008(6)
I004 -0.00000024(8) -0.00000012(5) -0.00000003(5) 0.00000004(4) -0.00000004(3) 0.00000010(5) -0.00000009(5) 0.00000009(4) -0.00000007(4) 0.00000019(6)
I005 -0.00000001(7) -0.00000046(4) 0.00000016(5) 0.00000027(4) -0.00000029(3) 0.00000026(4) -0.00000081(5) 0.00000068(3) -0.00000039(4) 0.00000071(6)

loop_
_atom_site_anharm_gc_d_label
_atom_site_anharm_gc_d_1111
_atom_site_anharm_gc_d_1112
_atom_site_anharm_gc_d_1113
_atom_site_anharm_gc_d_1122
_atom_site_anharm_gc_d_1123
_atom_site_anharm_gc_d_1133
_atom_site_anharm_gc_d_1222
_atom_site_anharm_gc_d_1223
_atom_site_anharm_gc_d_1233
_atom_site_anharm_gc_d_1333
_atom_site_anharm_gc_d_2222
_atom_site_anharm_gc_d_2223
_atom_site_anharm_gc_d_2233
_atom_site_anharm_gc_d_2333
_atom_site_anharm_gc_d_3333
Au01 -0.0000000039(7) 0.0000000032(3) -0.0000000026(4) -0.00000000109(18) -0.00000000076(16) -0.0000000019(3) -0.00000000038(19) -0.00000000112(13) -0.00000000033(16) -0.0000000006(3) -0.0000000005(3) 0.00000000090(18) -0.00000000147(17) 0.0000000003(2) 0.0000000045(5)
I002 -0.000000007(3) 0.0000000030(14) -0.0000000039(17) -0.0000000001(10) -0.0000000007(9) -0.0000000031(14) -0.0000000028(11) 0.0000000004(8) 0.0000000003(9) -0.0000000009(16) -0.0000000005(17) -0.0000000007(11) 0.0000000008(11) 0.0000000032(14) 0.000000003(3)
I003 0.000000016(4) 0.0000000013(17) 0.000000009(2) 0.0000000076(12) 0.0000000004(10) 0.0000000103(16) -0.0000000034(14) 0.0000000030(9) 0.0000000016(10) 0.0000000138(17) 0.000000028(3) 0.0000000083(14) 0.0000000107(11) 0.0000000103(14) 0.000000030(3)
I004 0.000000076(5) 0.000000010(2) 0.000000024(2) 0.0000000134(12) 0.0000000022(11) 0.0000000197(17) 0.0000000022(13) 0.0000000062(9) 0.0000000022(10) 0.0000000147(18) 0.000000017(2) 0.0000000040(13) 0.0000000079(11) 0.0000000037(13) 0.000000024(2)
I005 -0.000000001(3) -0.0000000052(14) -0.0000000001(18) 0.0000000008(10) -0.0000000092(9) -0.0000000020(15) -0.0000000070(12) 0.0000000039(8) -0.0000000065(10) 0.0000000015(18) 0.000000015(2) -0.0000000138(13) 0.0000000080(11) -0.0000000115(15) 0.000000008(3)

loop_
_restr_rigu_atom_site_label_1
_restr_rigu_atom_site_label_2
_restr_rigu_target_weight_param
_restr_rigu_u13_diff
_restr_rigu_u23_diff
_restr_rigu_u33_diff
P006 O00A 0.020000 -0.000073 0.000353 0.000048
